data_7036445
loop_
_publ_author_name
'G\'omez-Iglesias, Patricia'
'Guyon, Fabrice'
'Khatyr, Abderrahim'
'Ulrich, Gilles'
'Knorr, Michael'
'Mart\'in-Alvarez, Jose Miguel'
'Miguel, Daniel'
'Villafa\~ne, Fernando'

_publ_section_title
;
 Luminescent rhenium(i) tricarbonyl complexes with pyrazolylamidino
 ligands: photophysical, electrochemical, and computational studies.
;
_journal_issue 40
_journal_name_full 'Dalton transactions (Cambridge, England : 2003)'
_journal_page_first 17516
_journal_page_last 17528
_journal_paper_doi 10.1039/c5dt02793d
_journal_volume 44
_journal_year 2015
_chemical_formula_moiety 'C15 H13 Br N3 O3 Re, C4 H8 O'
_chemical_formula_sum 'C19 H21 Br N3 O4 Re'
_chemical_formula_weight 621.50
_space_group_crystal_system monoclinic
_space_group_IT_number 14
_space_group_name_Hall '-P 2yn'
_space_group_name_H-M_alt 'P 1 21/n 1'
_symmetry_space_group_name_Hall '-P 2yn'
_symmetry_space_group_name_H-M 'P 1 21/n 1'
_atom_sites_solution_hydrogens geom
_atom_sites_solution_primary iterative
_audit_creation_date 2015-08-27
_audit_creation_method
;
Olex2 1.2
(compiled 2015.01.26 svn.r3151 for OlexSys, GUI svn.r4998)
;
_audit_update_record
;
2015-09-08 deposited with the CCDC.
2015-09-08 downloaded from the CCDC.
;
_cell_angle_alpha 90
_cell_angle_beta 99.020(3)
_cell_angle_gamma 90
_cell_formula_units_Z 4
_cell_length_a 8.1347(2)
_cell_length_b 14.0546(4)
_cell_length_c 19.7121(6)
_cell_measurement_reflns_used 2992
_cell_measurement_temperature 293
_cell_measurement_theta_max 27.7647
_cell_measurement_theta_min 2.5350
_cell_volume 2225.81(11)
_computing_cell_refinement
'CrysAlisPro, Agilent Technologies, Version 1.171.35.11 (release 16-05-2011 CrysAlis171 .NET) (compiled May 16 2011,17:55:39)'
_computing_data_collection
;
CrysAlisPro, Agilent Technologies,
Version 1.171.37.35 (release 13-08-2014 CrysAlis171 .NET)
(compiled Aug 13 2014,18:06:01)
;
_computing_data_reduction
'CrysAlisPro, Agilent Technologies, Version 1.171.35.11 (release 16-05-2011 CrysAlis171 .NET) (compiled May 16 2011,17:55:39)'
_computing_molecular_graphics 'Olex2 (Dolomanov et al., 2009)'
_computing_publication_material 'Olex2 (Dolomanov et al., 2009)'
_computing_structure_refinement 'ShelXL (Sheldrick, 2008)'
_computing_structure_solution 'olex2.solve (Bourhis et al., 2015)'
_diffrn_ambient_temperature 293
_diffrn_detector 'CCD plate'
_diffrn_detector_area_resol_mean 10.4757
_diffrn_detector_type Atlas
_diffrn_measured_fraction_theta_full 0.990
_diffrn_measured_fraction_theta_max 0.846
_diffrn_measurement_details
;
  1 omega   34.00  123.00   1.0000   10.9600
omega____ theta____ kappa____ phi______ frames
    -       19.5043  179.0000 -180.0000 89

  2 omega  -74.00   27.00   1.0000   10.9600
omega____ theta____ kappa____ phi______ frames
    -       19.5043  -37.0000 -120.0000 101
;
_diffrn_measurement_device 'four-circle diffractometer'
_diffrn_measurement_device_type 'SuperNova, Dual, Cu at zero, Atlas'
_diffrn_measurement_method '\w scans'
_diffrn_orient_matrix_UB_11 0.0305253000
_diffrn_orient_matrix_UB_12 0.0432854000
_diffrn_orient_matrix_UB_13 0.0156848000
_diffrn_orient_matrix_UB_21 -0.0332257000
_diffrn_orient_matrix_UB_22 0.0251622000
_diffrn_orient_matrix_UB_23 -0.0302312000
_diffrn_orient_matrix_UB_31 -0.0758929000
_diffrn_orient_matrix_UB_32 0.0063933000
_diffrn_orient_matrix_UB_33 0.0129145000
_diffrn_radiation_monochromator mirror
_diffrn_radiation_probe x-ray
_diffrn_radiation_type MoK\a
_diffrn_radiation_wavelength 0.71073
_diffrn_reflns_av_R_equivalents 0.0251
_diffrn_reflns_av_unetI/netI 0.0531
_diffrn_reflns_laue_measured_fraction_full 0.991
_diffrn_reflns_laue_measured_fraction_max 0.846
_diffrn_reflns_limit_h_max 6
_diffrn_reflns_limit_h_min -10
_diffrn_reflns_limit_k_max 16
_diffrn_reflns_limit_k_min -16
_diffrn_reflns_limit_l_max 23
_diffrn_reflns_limit_l_min -20
_diffrn_reflns_number 7430
_diffrn_reflns_point_group_measured_fraction_full 0.991
_diffrn_reflns_point_group_measured_fraction_max 0.846
_diffrn_reflns_theta_full 25.242
_diffrn_reflns_theta_max 27.750
_diffrn_reflns_theta_min 2.545
_diffrn_source 'SuperNova (Mo) X-ray Source'
_exptl_absorpt_coefficient_mu 7.282
_exptl_absorpt_correction_T_max 0.462
_exptl_absorpt_correction_T_min 0.152
_exptl_absorpt_correction_type gaussian
_exptl_absorpt_process_details
;
CrysAlisPro, Agilent Technologies,
Version 1.171.37.35 (release 13-08-2014 CrysAlis171 .NET)
(compiled Aug 13 2014,18:06:01)
Numerical absorption correction based on gaussian integration over
            a multifaceted crystal model
Empirical absorption correction using spherical harmonics,
 implemented in SCALE3 ABSPACK scaling algorithm.
;
_exptl_crystal_colour yellow
_exptl_crystal_colour_primary yellow
_exptl_crystal_density_diffrn 1.855
_exptl_crystal_description plate
_exptl_crystal_F_000 1192
_exptl_crystal_size_max 0.5843
_exptl_crystal_size_mid 0.1981
_exptl_crystal_size_min 0.1311
_refine_diff_density_max 0.719
_refine_diff_density_min -0.572
_refine_diff_density_rms 0.109
_refine_ls_extinction_coef 0.00070(8)
_refine_ls_extinction_expression Fc^*^=kFc[1+0.001xFc^2^\l^3^/sin(2\q)]^-1/4^
_refine_ls_extinction_method 'SHELXL-2014/7 (Sheldrick 2014'
_refine_ls_goodness_of_fit_ref 1.016
_refine_ls_hydrogen_treatment constr
_refine_ls_matrix_type full
_refine_ls_number_parameters 284
_refine_ls_number_reflns 4442
_refine_ls_number_restraints 80
_refine_ls_restrained_S_all 1.016
_refine_ls_R_factor_all 0.0565
_refine_ls_R_factor_gt 0.0360
_refine_ls_shift/su_max 0.001
_refine_ls_shift/su_mean 0.000
_refine_ls_structure_factor_coef Fsqd
_refine_ls_weighting_details 'w=1/[\s^2^(Fo^2^)+(0.0242P)^2^] where P=(Fo^2^+2Fc^2^)/3'
_refine_ls_weighting_scheme calc
_refine_ls_wR_factor_gt 0.0633
_refine_ls_wR_factor_ref 0.0727
_reflns_Friedel_coverage 0.000
_reflns_number_gt 3348
_reflns_number_total 4442
_reflns_threshold_expression 'I > 2\s(I)'
_cod_data_source_file c5dt02793d2.cif
_cod_data_source_block 7
_cod_depositor_comments 'Adding full bibliography for 7036443--7036445.cif.'
_cod_original_cell_volume 2225.83(11)
_cod_database_code 7036445
_shelx_space_group_comment
;
The symmetry employed for this shelxl refinement is uniquely defined
by the following loop, which should always be used as a source of
symmetry information in preference to the above space-group names.
They are only intended as comments.
;
_reflns_odcompleteness_completeness 94.33
_reflns_odcompleteness_iscentric 1
_reflns_odcompleteness_theta 26.32
_olex2_refinement_description
;
1. Fixed Uiso
 At 1.2 times of:
  All C(H) groups, All C(H,H) groups, All N(H) groups
 At 1.5 times of:
  All C(H,H,H) groups
2. Rigid bond restraints
 O80, C81, C82, C83, C84
 with sigma for 1-2 distances of 0.01 and sigma for 1-3 distances of 0.01
 O90, C91, C92, C93, C94
 with sigma for 1-2 distances of 0.01 and sigma for 1-3 distances of 0.01
3. Uiso/Uaniso restraints and constraints
O80 \\sim C81 \\sim C82 \\sim C83 \\sim C84: within 1.7A with sigma of 0.04 and
sigma for terminal atoms of 0.08
O90 \\sim C91 \\sim C92 \\sim C93 \\sim C94: within 1.7A with sigma of 0.04 and
sigma for terminal atoms of 0.08
4. Others
 Sof(O90)=Sof(C91)=Sof(H91A)=Sof(H91B)=Sof(C92)=Sof(H92A)=Sof(H92B)=Sof(C93)=
 Sof(H93A)=Sof(H93B)=Sof(C94)=Sof(H94A)=Sof(H94B)=1-FVAR(1)
 Sof(O80)=Sof(C84)=Sof(H84A)=Sof(H84B)=Sof(C83)=Sof(H83A)=Sof(H83B)=Sof(C82)=
 Sof(H82A)=Sof(H82B)=Sof(C81)=Sof(H81A)=Sof(H81B)=FVAR(1)
5.a Free rotating group:
 O80(C84,C83,C82,C81), O90(C91,C92,C93,C94)
5.b Secondary CH2 refined with riding coordinates:
 C84(H84A,H84B), C83(H83A,H83B), C82(H82A,H82B), C81(H81A,H81B), C91(H91A,
 H91B), C92(H92A,H92B), C93(H93A,H93B), C94(H94A,H94B)
5.c Aromatic/amide H refined with riding coordinates:
 N3(H3), C12(H12), C27(H27), C26(H26), C23(H23), C25(H25), C24(H24)
5.d Idealised Me refined as rotating group:
 C14(H14A,H14B,H14C), C15(H15A,H15B,H15C)
;
_shelx_shelxl_version_number 2014/7
_olex2_submission_special_instructions 'No special instructions were received'

loop_
_space_group_symop_operation_xyz
'x, y, z'
'-x+1/2, y+1/2, -z+1/2'
'-x, -y, -z'
'x-1/2, -y-1/2, z-1/2'

loop_
_atom_site_label
_atom_site_type_symbol
_atom_site_fract_x
_atom_site_fract_y
_atom_site_fract_z
_atom_site_U_iso_or_equiv
_atom_site_adp_type
_atom_site_occupancy
_atom_site_site_symmetry_order
_atom_site_calc_flag
_atom_site_refinement_flags_posn
_atom_site_refinement_flags_adp
_atom_site_refinement_flags_occupancy
_atom_site_disorder_assembly
_atom_site_disorder_group
Re1 Re -0.26151(3) -0.80647(2) -0.52133(2) 0.04739(11) Uani 1 1 d . . . . .
Br1 Br -0.40857(7) -0.65635(5) -0.58297(4) 0.0736(2) Uani 1 1 d . . . . .
N1 N -0.0548(5) -0.7098(3) -0.4927(3) 0.0497(12) Uani 1 1 d . . . . .
O2 O -0.5844(5) -0.9208(3) -0.5438(2) 0.0780(15) Uani 1 1 d . . . . .
N3 N -0.3012(5) -0.7378(4) -0.4290(3) 0.0595(14) Uani 1 1 d . . . . .
H3 H -0.3866 -0.7530 -0.4106 0.071 Uiso 1 1 calc R . . . .
O1 O -0.0862(5) -0.9733(3) -0.4418(3) 0.0843(15) Uani 1 1 d . . . . .
N2 N -0.0660(5) -0.6554(3) -0.4352(3) 0.0521(13) Uani 1 1 d . . . . .
C11 C 0.0799(7) -0.6813(4) -0.5153(4) 0.0566(17) Uani 1 1 d . . . . .
C21 C -0.2015(7) -0.6750(4) -0.4008(3) 0.0531(16) Uani 1 1 d . . . . .
O3 O -0.1838(6) -0.8832(4) -0.6588(3) 0.0924(17) Uani 1 1 d . . . . .
C1 C -0.1519(7) -0.9098(5) -0.4729(3) 0.0587(17) Uani 1 1 d . . . . .
C22 C -0.2213(7) -0.6250(5) -0.3367(3) 0.0559(16) Uani 1 1 d . . . . .
C2 C -0.4613(7) -0.8786(4) -0.5352(3) 0.0563(16) Uani 1 1 d . . . . .
C13 C 0.0679(7) -0.5935(5) -0.4221(4) 0.0647(18) Uani 1 1 d . . . . .
C3 C -0.2113(7) -0.8547(5) -0.6077(4) 0.0610(17) Uani 1 1 d . . . . .
C14 C 0.1321(7) -0.7249(5) -0.5774(4) 0.080(2) Uani 1 1 d . . . . .
H14A H 0.1440 -0.7924 -0.5710 0.120 Uiso 1 1 calc GR . . . .
H14B H 0.2366 -0.6982 -0.5846 0.120 Uiso 1 1 calc GR . . . .
H14C H 0.0493 -0.7123 -0.6167 0.120 Uiso 1 1 calc GR . . . .
C12 C 0.1584(7) -0.6110(5) -0.4730(4) 0.072(2) Uani 1 1 d . . . . .
H12 H 0.2571 -0.5808 -0.4785 0.087 Uiso 1 1 calc R . . . .
C27 C -0.1500(8) -0.6628(5) -0.2746(4) 0.076(2) Uani 1 1 d . . . . .
H27 H -0.0844 -0.7171 -0.2737 0.091 Uiso 1 1 calc R . . . .
C26 C -0.1746(10) -0.6216(7) -0.2143(4) 0.098(3) Uani 1 1 d . . . . .
H26 H -0.1240 -0.6468 -0.1726 0.117 Uiso 1 1 calc R . . . .
C23 C -0.3188(9) -0.5468(5) -0.3383(4) 0.086(2) Uani 1 1 d . . . . .
H23 H -0.3681 -0.5211 -0.3800 0.104 Uiso 1 1 calc R . . . .
C15 C 0.0971(8) -0.5247(5) -0.3642(4) 0.094(3) Uani 1 1 d . . . . .
H15A H 0.0017 -0.4842 -0.3655 0.142 Uiso 1 1 calc GR . . . .
H15B H 0.1932 -0.4867 -0.3681 0.142 Uiso 1 1 calc GR . . . .
H15C H 0.1153 -0.5588 -0.3215 0.142 Uiso 1 1 calc GR . . . .
C25 C -0.2744(10) -0.5427(7) -0.2156(5) 0.110(3) Uani 1 1 d . . . . .
H25 H -0.2935 -0.5153 -0.1746 0.132 Uiso 1 1 calc R . . . .
C24 C -0.3449(10) -0.5048(7) -0.2760(5) 0.112(3) Uani 1 1 d . . . . .
H24 H -0.4111 -0.4508 -0.2766 0.135 Uiso 1 1 calc R . . . .
O80 O -0.5838(18) -0.7812(9) -0.3662(8) 0.082(5) Uani 0.463(17) 1 d . U P A 1
C84 C -0.604(2) -0.7496(9) -0.2984(9) 0.098(7) Uani 0.463(17) 1 d G U P A 1
H84A H -0.6549 -0.6869 -0.3006 0.117 Uiso 0.463(17) 1 calc R . P A 1
H84B H -0.4974 -0.7464 -0.2688 0.117 Uiso 0.463(17) 1 calc R . P A 1
C83 C -0.718(2) -0.8227(13) -0.2709(8) 0.155(10) Uani 0.463(17) 1 d G U P A 1
H83A H -0.8343 -0.8071 -0.2847 0.187 Uiso 0.463(17) 1 calc R . P A 1
H83B H -0.6937 -0.8275 -0.2213 0.187 Uiso 0.463(17) 1 calc R . P A 1
C82 C -0.670(4) -0.9146(9) -0.3057(10) 0.178(10) Uani 0.463(17) 1 d G U P A 1
H82A H -0.5691 -0.9423 -0.2810 0.214 Uiso 0.463(17) 1 calc R . P A 1
H82B H -0.7592 -0.9612 -0.3095 0.214 Uiso 0.463(17) 1 calc R . P A 1
C81 C -0.645(2) -0.8774(10) -0.3765(8) 0.103(7) Uani 0.463(17) 1 d G U P A 1
H81A H -0.5644 -0.9166 -0.3953 0.124 Uiso 0.463(17) 1 calc R . P A 1
H81B H -0.7488 -0.8784 -0.4081 0.124 Uiso 0.463(17) 1 calc R . P A 1
O90 O -0.5364(14) -0.8142(13) -0.3499(8) 0.122(6) Uani 0.537(17) 1 d . U P A 2
C91 C -0.6991(16) -0.8445(12) -0.3828(5) 0.118(7) Uani 0.537(17) 1 d G U P A 2
H91A H -0.6899 -0.8991 -0.4120 0.142 Uiso 0.537(17) 1 calc R . P A 2
H91B H -0.7547 -0.7936 -0.4106 0.142 Uiso 0.537(17) 1 calc R . P A 2
C92 C -0.7968(14) -0.8708(11) -0.3248(7) 0.087(5) Uani 0.537(17) 1 d G U P A 2
H92A H -0.7779 -0.9365 -0.3107 0.105 Uiso 0.537(17) 1 calc R . P A 2
H92B H -0.9152 -0.8602 -0.3383 0.105 Uiso 0.537(17) 1 calc R . P A 2
C93 C -0.7217(18) -0.8015(11) -0.2678(6) 0.147(8) Uani 0.537(17) 1 d G U P A 2
H93A H -0.7717 -0.7388 -0.2745 0.176 Uiso 0.537(17) 1 calc R . P A 2
H93B H -0.7346 -0.8250 -0.2227 0.176 Uiso 0.537(17) 1 calc R . P A 2
C94 C -0.5382(16) -0.8000(17) -0.2775(8) 0.141(8) Uani 0.537(17) 1 d G U P A 2
H94A H -0.4876 -0.7395 -0.2627 0.169 Uiso 0.537(17) 1 calc R . P A 2
H94B H -0.4771 -0.8504 -0.2510 0.169 Uiso 0.537(17) 1 calc R . P A 2

loop_
_atom_site_aniso_label
_atom_site_aniso_U_11
_atom_site_aniso_U_22
_atom_site_aniso_U_33
_atom_site_aniso_U_23
_atom_site_aniso_U_13
_atom_site_aniso_U_12
Re1 0.04790(15) 0.05075(16) 0.04528(18) 0.00091(13) 0.01280(11) -0.00626(11)
Br1 0.0539(4) 0.0644(4) 0.1023(7) 0.0230(4) 0.0115(4) -0.0007(3)
N1 0.043(2) 0.060(3) 0.047(3) -0.005(3) 0.012(2) -0.003(2)
O2 0.069(3) 0.081(3) 0.079(4) 0.014(3) -0.004(2) -0.031(2)
N3 0.054(3) 0.070(3) 0.058(4) -0.005(3) 0.021(3) -0.017(3)
O1 0.081(3) 0.086(4) 0.085(4) 0.028(3) 0.012(3) 0.011(3)
N2 0.049(3) 0.055(3) 0.052(4) 0.002(3) 0.009(2) -0.010(2)
C11 0.039(3) 0.073(4) 0.061(5) 0.004(4) 0.017(3) -0.006(3)
C21 0.051(3) 0.058(4) 0.052(4) 0.001(3) 0.013(3) 0.002(3)
O3 0.130(4) 0.094(4) 0.061(4) -0.011(3) 0.038(3) -0.005(3)
C1 0.053(3) 0.064(4) 0.061(5) 0.011(4) 0.013(3) -0.007(3)
C22 0.053(3) 0.068(4) 0.046(4) -0.002(4) 0.007(3) -0.001(3)
C2 0.065(4) 0.060(4) 0.043(4) 0.010(3) 0.008(3) -0.005(3)
C13 0.061(4) 0.074(5) 0.056(5) 0.006(4) -0.001(3) -0.029(3)
C3 0.062(4) 0.056(4) 0.066(5) 0.007(4) 0.013(4) -0.005(3)
C14 0.056(4) 0.109(6) 0.084(6) -0.005(5) 0.038(4) -0.009(4)
C12 0.050(4) 0.093(5) 0.076(6) 0.005(5) 0.018(4) -0.030(4)
C27 0.081(5) 0.095(5) 0.050(5) 0.001(5) 0.001(4) 0.003(4)
C26 0.103(6) 0.140(8) 0.047(5) -0.012(6) 0.005(4) -0.006(6)
C23 0.112(6) 0.089(5) 0.055(5) -0.007(5) 0.004(4) 0.025(5)
C15 0.106(5) 0.089(5) 0.086(7) -0.005(5) 0.008(5) -0.051(5)
C25 0.116(7) 0.150(9) 0.066(6) -0.045(7) 0.023(5) 0.008(6)
C24 0.132(7) 0.124(8) 0.080(7) -0.026(7) 0.013(6) 0.050(6)
O80 0.072(9) 0.084(8) 0.095(12) -0.006(7) 0.032(8) -0.021(7)
C84 0.095(13) 0.089(10) 0.126(16) -0.023(11) 0.070(12) -0.013(9)
C83 0.18(2) 0.135(16) 0.19(2) 0.016(16) 0.143(17) -0.014(15)
C82 0.24(2) 0.102(11) 0.21(2) 0.014(13) 0.086(19) -0.052(16)
C81 0.092(14) 0.071(10) 0.156(16) -0.023(10) 0.050(13) -0.023(10)
O90 0.097(8) 0.202(17) 0.073(8) 0.003(11) 0.031(7) -0.033(10)
C91 0.109(11) 0.186(19) 0.060(9) -0.018(12) 0.015(7) -0.012(14)
C92 0.085(8) 0.097(12) 0.088(11) -0.031(9) 0.041(7) -0.005(8)
C93 0.150(13) 0.212(19) 0.088(12) -0.056(13) 0.047(11) -0.067(15)
C94 0.122(11) 0.22(2) 0.078(10) -0.032(16) 0.000(10) -0.034(13)

loop_
_atom_type_symbol
_atom_type_description
_atom_type_scat_dispersion_real
_atom_type_scat_dispersion_imag
_atom_type_scat_source
C C 0.0033 0.0016 'International Tables Vol C Tables 4.2.6.8 and 6.1.1.4'
H H 0.0000 0.0000 'International Tables Vol C Tables 4.2.6.8 and 6.1.1.4'
Br Br -0.2901 2.4595 'International Tables Vol C Tables 4.2.6.8 and 6.1.1.4'
N N 0.0061 0.0033 'International Tables Vol C Tables 4.2.6.8 and 6.1.1.4'
O O 0.0106 0.0060 'International Tables Vol C Tables 4.2.6.8 and 6.1.1.4'
Re Re -1.0185 7.2310 'International Tables Vol C Tables 4.2.6.8 and 6.1.1.4'

loop_
_exptl_crystal_face_index_h
_exptl_crystal_face_index_k
_exptl_crystal_face_index_l
_exptl_crystal_face_perp_dist
_exptl_oxdiff_crystal_face_indexfrac_h
_exptl_oxdiff_crystal_face_indexfrac_k
_exptl_oxdiff_crystal_face_indexfrac_l
_exptl_oxdiff_crystal_face_x
_exptl_oxdiff_crystal_face_y
_exptl_oxdiff_crystal_face_z
0 -1 -1 0.0814 0.0000 -1.0000 -1.0000 -0.0590 0.0051 -0.0193
0 -1 1 0.0711 -0.0000 -1.0000 1.0000 -0.0276 -0.0554 0.0065
0 1 -1 0.0601 0.0000 1.0000 -1.0000 0.0276 0.0554 -0.0065
-1 0 1 0.2270 -1.0000 -0.0000 1.0000 -0.0148 0.0030 0.0888
1 0 -1 0.2790 1.0000 0.0000 -1.0000 0.0148 -0.0030 -0.0888
0 1 1 0.0654 -0.0000 1.0000 1.0000 0.0590 -0.0051 0.0193

loop_
_geom_angle_atom_site_label_1
_geom_angle_atom_site_label_2
_geom_angle_atom_site_label_3
_geom_angle
N1 Re1 Br1 84.01(12)
N3 Re1 Br1 84.95(14)
N3 Re1 N1 73.04(18)
C1 Re1 Br1 176.8(2)
C1 Re1 N1 93.7(2)
C1 Re1 N3 92.3(2)
C1 Re1 C2 89.3(2)
C1 Re1 C3 91.6(3)
C2 Re1 Br1 92.57(18)
C2 Re1 N1 169.8(2)
C2 Re1 N3 97.2(2)
C2 Re1 C3 88.8(3)
C3 Re1 Br1 91.03(19)
C3 Re1 N1 100.8(2)
C3 Re1 N3 172.9(2)
N2 N1 Re1 114.4(3)
C11 N1 Re1 139.5(4)
C11 N1 N2 106.1(5)
C21 N3 Re1 121.2(4)
N1 N2 C21 116.3(4)
N1 N2 C13 110.4(5)
C13 N2 C21 133.3(6)
N1 C11 C14 121.0(6)
N1 C11 C12 110.2(6)
C12 C11 C14 128.8(5)
N3 C21 N2 114.9(6)
N3 C21 C22 124.0(5)
N2 C21 C22 121.1(5)
O1 C1 Re1 178.5(6)
C27 C22 C21 119.3(6)
C23 C22 C21 120.6(6)
C23 C22 C27 119.8(7)
O2 C2 Re1 178.6(5)
N2 C13 C15 125.2(6)
C12 C13 N2 104.5(6)
C12 C13 C15 130.3(6)
O3 C3 Re1 179.1(6)
C13 C12 C11 108.9(5)
C26 C27 C22 120.8(8)
C27 C26 C25 119.6(8)
C22 C23 C24 119.3(8)
C24 C25 C26 120.3(9)
C25 C24 C23 120.2(8)
C84 O80 C81 109.4
O80 C84 C83 106.4
C84 C83 C82 101.5
C81 C82 C83 101.5
O80 C81 C82 106.4
C94 O90 C91 109.5
O90 C91 C92 106.4
C91 C92 C93 101.5
C94 C93 C92 101.5
O90 C94 C93 106.4

loop_
_geom_bond_atom_site_label_1
_geom_bond_atom_site_label_2
_geom_bond_distance
Re1 Br1 2.6275(7)
Re1 N1 2.167(4)
Re1 N3 2.129(5)
Re1 C1 1.883(7)
Re1 C2 1.899(6)
Re1 C3 1.935(8)
N1 N2 1.382(6)
N1 C11 1.309(6)
O2 C2 1.153(6)
N3 C21 1.266(7)
O1 C1 1.164(6)
N2 C21 1.408(7)
N2 C13 1.386(7)
C11 C14 1.490(8)
C11 C12 1.382(8)
C21 C22 1.477(8)
O3 C3 1.139(7)
C22 C27 1.377(8)
C22 C23 1.352(8)
C13 C12 1.356(9)
C13 C15 1.486(9)
C27 C26 1.365(9)
C26 C25 1.372(11)
C23 C24 1.407(10)
C25 C24 1.348(11)
O80 C84 1.4429
O80 C81 1.4431
C84 C83 1.5347
C83 C82 1.5390
C82 C81 1.5350
O90 C91 1.4434
O90 C94 1.4426
C91 C92 1.5355
C92 C93 1.5389
C93 C94 1.5349
